data_7035848
loop_
_publ_author_name
'Patel, Dipti'
'Wooles, Ashley'
'Cornish, Andrew D.'
'Steven, Lindsey'
'Davies, E. Stephen'
'Evans, David J.'
'McMaster, Jonathan'
'Lewis, William'
'Blake, Alexander J.'
'Liddle, Stephen T.'

_publ_section_title
;
 Synthesis and characterisation of halide, separated ion pair, and hydride
 cyclopentadienyl iron bis(diphenylphosphino)ethane derivatives.
;
_journal_issue 31
_journal_name_full 'Dalton transactions (Cambridge, England : 2003)'
_journal_page_first 14159
_journal_page_last 14177
_journal_paper_doi 10.1039/c5dt00704f
_journal_volume 44
_journal_year 2015
_chemical_formula_moiety 'C37 H46 Fe P2 Si2'
_chemical_formula_sum 'C37 H46 Fe P2 Si2'
_chemical_formula_weight 664.71
_chemical_name_systematic
; 
 ? 
;
_space_group_IT_number 2
_symmetry_cell_setting triclinic
_symmetry_space_group_name_Hall '-P 1'
_symmetry_space_group_name_H-M 'P -1'
_atom_sites_solution_hydrogens geom
_atom_sites_solution_primary direct
_atom_sites_solution_secondary difmap
_audit_creation_method
;
CrysAlisPro, Oxford Diffraction Ltd.,
Version 1.171.33.52 (release 06-11-2009 CrysAlis171 .NET)
(compiled Nov  6 2009,16:24:50)
;
_audit_update_record
;
2015-05-11 deposited with the CCDC.
2015-07-07 downloaded from the CCDC.
;
_cell_angle_alpha 95.886(7)
_cell_angle_beta 105.839(8)
_cell_angle_gamma 100.297(7)
_cell_formula_units_Z 2
_cell_length_a 10.4436(9)
_cell_length_b 12.1318(9)
_cell_length_c 14.9708(12)
_cell_measurement_reflns_used 4180
_cell_measurement_temperature 90(2)
_cell_measurement_theta_max 74.27
_cell_measurement_theta_min 3.75
_cell_volume 1772.3(3)
_computing_cell_refinement
;
CrysAlisPro, Agilent Technologies,
Version 1.171.35.11 (release 16-05-2011 CrysAlis171 .NET)
(compiled May 16 2011,17:55:39)
;
_computing_data_collection
;
CrysAlisPro, Agilent Technologies,
Version 1.171.35.11 (release 16-05-2011 CrysAlis171 .NET)
(compiled May 16 2011,17:55:39)
;
_computing_data_reduction
;
CrysAlisPro, Agilent Technologies,
Version 1.171.35.11 (release 16-05-2011 CrysAlis171 .NET)
(compiled May 16 2011,17:55:39)
;
_computing_molecular_graphics 'SHELXTL (Sheldrick, 2008)'
_computing_publication_material 'enCIFer(Allen et al.,2004);PLATON(Spek,2003)'
_computing_structure_refinement 'SHELXL-97 (Sheldrick, 1997)'
_computing_structure_solution 'SHELXS-97 (Sheldrick, 1990)'
_diffrn_ambient_temperature 90(2)
_diffrn_detector_area_resol_mean 10.3613
_diffrn_measured_fraction_theta_full 0.995
_diffrn_measured_fraction_theta_max 0.965
_diffrn_measurement_device_type 'SuperNova, Single source at offset), Atlas'
_diffrn_measurement_method '\w scans'
_diffrn_radiation_monochromator mirror
_diffrn_radiation_source 'SuperNova (Cu) X-ray Source'
_diffrn_radiation_type CuK\a
_diffrn_radiation_wavelength 1.54184
_diffrn_reflns_av_R_equivalents 0.0670
_diffrn_reflns_av_sigmaI/netI 0.0849
_diffrn_reflns_limit_h_max 12
_diffrn_reflns_limit_h_min -12
_diffrn_reflns_limit_k_max 11
_diffrn_reflns_limit_k_min -15
_diffrn_reflns_limit_l_max 18
_diffrn_reflns_limit_l_min -18
_diffrn_reflns_number 13891
_diffrn_reflns_theta_full 67.50
_diffrn_reflns_theta_max 74.44
_diffrn_reflns_theta_min 3.75
_diffrn_standards_decay_% 0
_diffrn_standards_number 0
_exptl_absorpt_coefficient_mu 5.084
_exptl_absorpt_correction_T_max 0.826
_exptl_absorpt_correction_T_min 0.564
_exptl_absorpt_correction_type gaussian
_exptl_absorpt_process_details
;
CrysAlisPro, Agilent Technologies,
Version 1.171.35.11 (release 16-05-2011 CrysAlis171 .NET)
(compiled May 16 2011,17:55:39)
Numerical absorption correction based on gaussian integration over
            a multifaceted crystal model
;
_exptl_crystal_colour orange
_exptl_crystal_density_diffrn 1.246
_exptl_crystal_density_method 'not measured'
_exptl_crystal_description tablet
_exptl_crystal_F_000 704
_exptl_crystal_size_max 0.1742
_exptl_crystal_size_mid 0.0914
_exptl_crystal_size_min 0.0518
_refine_diff_density_max 2.182
_refine_diff_density_min -2.021
_refine_diff_density_rms 0.100
_refine_ls_extinction_method none
_refine_ls_goodness_of_fit_ref 1.049
_refine_ls_hydrogen_treatment mixed
_refine_ls_matrix_type full
_refine_ls_number_parameters 388
_refine_ls_number_reflns 6971
_refine_ls_number_restraints 1
_refine_ls_restrained_S_all 1.049
_refine_ls_R_factor_all 0.0971
_refine_ls_R_factor_gt 0.0697
_refine_ls_shift/su_max 0.000
_refine_ls_shift/su_mean 0.000
_refine_ls_structure_factor_coef Fsqd
_refine_ls_weighting_details 'calc w=1/[\s^2^(Fo^2^)+(0.0493P)^2^+6.6443P] where P=(Fo^2^+2Fc^2^)/3'
_refine_ls_weighting_scheme calc
_refine_ls_wR_factor_gt 0.1648
_refine_ls_wR_factor_ref 0.1812
_reflns_number_gt 5213
_reflns_number_total 6971
_reflns_threshold_expression I>2\s(I)
_cod_data_source_file c5dt00704f2.cif
_cod_data_source_block 4H
_cod_depositor_comments 'Adding full bibliography for 7035824--7035849.cif.'
_cod_database_code 7035848

loop_
_symmetry_equiv_pos_as_xyz
'x, y, z'
'-x, -y, -z'

loop_
_atom_site_label
_atom_site_type_symbol
_atom_site_fract_x
_atom_site_fract_y
_atom_site_fract_z
_atom_site_U_iso_or_equiv
_atom_site_adp_type
_atom_site_occupancy
_atom_site_symmetry_multiplicity
_atom_site_calc_flag
_atom_site_refinement_flags
Fe1 Fe -0.01250(11) 0.66234(7) 0.28971(6) 0.0365(3) Uani 1 1 d D
H1 H 0.129(2) 0.681(5) 0.315(4) 0.044 Uiso 1 1 d D
P1 P 0.04181(12) 0.74549(9) 0.18230(8) 0.0219(3) Uani 1 1 d .
P2 P 0.02820(12) 0.51096(9) 0.22858(8) 0.0208(2) Uani 1 1 d .
Si2 Si -0.35002(14) 0.74125(11) 0.25083(9) 0.0266(3) Uani 1 1 d .
Si1 Si 0.19644(13) 0.79363(11) 0.51864(9) 0.0264(3) Uani 1 1 d .
C31 C -0.0635(5) 0.7875(4) 0.3720(3) 0.0246(9) Uani 1 1 d .
H31 H -0.0456 0.8647 0.3692 0.030 Uiso 1 1 calc R
C20 C 0.1341(5) 0.3922(4) 0.3720(3) 0.0220(9) Uani 1 1 d .
H20 H 0.0449 0.3734 0.3745 0.026 Uiso 1 1 calc R
C22 C -0.0563(5) 0.2759(4) 0.1545(3) 0.0283(10) Uani 1 1 d .
H22 H 0.0361 0.2750 0.1716 0.034 Uiso 1 1 calc R
C28 C -0.0426(5) 0.6137(4) 0.4117(3) 0.0223(9) Uani 1 1 d .
H28 H -0.0094 0.5554 0.4396 0.027 Uiso 1 1 calc R
C30 C -0.1854(5) 0.7086(4) 0.3181(3) 0.0281(10) Uani 1 1 d .
C16 C 0.2975(5) 0.4839(4) 0.3032(3) 0.0252(9) Uani 1 1 d .
H16 H 0.3185 0.5268 0.2591 0.030 Uiso 1 1 calc R
C21 C -0.0985(5) 0.3768(4) 0.1755(3) 0.0258(10) Uani 1 1 d .
C3 C -0.0886(5) 0.7572(4) 0.0730(3) 0.0219(9) Uani 1 1 d .
C15 C 0.1638(5) 0.4562(4) 0.3057(3) 0.0216(9) Uani 1 1 d .
C10 C 0.0910(5) 0.9768(4) 0.2507(3) 0.0280(10) Uani 1 1 d .
H10 H -0.0004 0.9615 0.2487 0.034 Uiso 1 1 calc R
C19 C 0.2376(5) 0.3558(4) 0.4352(3) 0.0265(10) Uani 1 1 d .
H19 H 0.2170 0.3135 0.4799 0.032 Uiso 1 1 calc R
C9 C 0.1471(5) 0.8905(4) 0.2157(3) 0.0263(10) Uani 1 1 d .
C4 C -0.1980(5) 0.6645(4) 0.0349(4) 0.0271(10) Uani 1 1 d .
H4 H -0.2038 0.6012 0.0649 0.033 Uiso 1 1 calc R
C8 C -0.0824(5) 0.8518(4) 0.0281(3) 0.0270(10) Uani 1 1 d .
H8 H -0.0100 0.9141 0.0529 0.032 Uiso 1 1 calc R
C14 C 0.2805(5) 0.9176(4) 0.2153(3) 0.0295(10) Uani 1 1 d .
H14 H 0.3177 0.8632 0.1890 0.035 Uiso 1 1 calc R
C18 C 0.3706(5) 0.3825(4) 0.4316(3) 0.0277(10) Uani 1 1 d .
H18 H 0.4390 0.3567 0.4726 0.033 Uiso 1 1 calc R
C29 C -0.1699(5) 0.6015(4) 0.3440(3) 0.0272(10) Uani 1 1 d .
H29 H -0.2339 0.5336 0.3200 0.033 Uiso 1 1 calc R
C13 C 0.3608(5) 1.0260(4) 0.2540(4) 0.0332(11) Uani 1 1 d .
H13 H 0.4515 1.0423 0.2546 0.040 Uiso 1 1 calc R
C27 C 0.0279(5) 0.7311(4) 0.4311(3) 0.0237(9) Uani 1 1 d .
C1 C 0.1496(5) 0.6641(4) 0.1342(3) 0.0252(9) Uani 1 1 d .
H1A H 0.1516 0.6830 0.0731 0.030 Uiso 1 1 calc R
H1B H 0.2422 0.6823 0.1760 0.030 Uiso 1 1 calc R
C2 C 0.0874(5) 0.5383(4) 0.1253(3) 0.0267(10) Uani 1 1 d .
H2A H 0.1548 0.4941 0.1209 0.032 Uiso 1 1 calc R
H2B H 0.0111 0.5150 0.0684 0.032 Uiso 1 1 calc R
C6 C -0.2914(5) 0.7612(5) -0.0916(3) 0.0314(11) Uani 1 1 d .
H6 H -0.3590 0.7624 -0.1466 0.038 Uiso 1 1 calc R
C37 C -0.3287(5) 0.8610(4) 0.1834(4) 0.0303(10) Uani 1 1 d .
H37A H -0.2663 0.9258 0.2246 0.046 Uiso 1 1 calc R
H37B H -0.4154 0.8799 0.1579 0.046 Uiso 1 1 calc R
H37C H -0.2934 0.8387 0.1331 0.046 Uiso 1 1 calc R
C36 C -0.4592(5) 0.6122(4) 0.1674(4) 0.0286(10) Uani 1 1 d .
H36A H -0.4185 0.5953 0.1188 0.043 Uiso 1 1 calc R
H36B H -0.5481 0.6259 0.1397 0.043 Uiso 1 1 calc R
H36C H -0.4670 0.5491 0.2008 0.043 Uiso 1 1 calc R
C5 C -0.2974(5) 0.6662(4) -0.0468(4) 0.0302(10) Uani 1 1 d .
H5 H -0.3690 0.6035 -0.0722 0.036 Uiso 1 1 calc R
C7 C -0.1834(5) 0.8540(5) -0.0534(4) 0.0326(11) Uani 1 1 d .
H7 H -0.1790 0.9180 -0.0827 0.039 Uiso 1 1 calc R
C23 C -0.1520(6) 0.1778(5) 0.1082(4) 0.0383(12) Uani 1 1 d .
H23 H -0.1235 0.1111 0.0954 0.046 Uiso 1 1 calc R
C17 C 0.4007(5) 0.4477(4) 0.3664(3) 0.0289(10) Uani 1 1 d .
H17 H 0.4902 0.4676 0.3647 0.035 Uiso 1 1 calc R
C26 C -0.2356(5) 0.3762(5) 0.1479(4) 0.0368(12) Uani 1 1 d .
H26 H -0.2647 0.4422 0.1619 0.044 Uiso 1 1 calc R
C24 C -0.2898(6) 0.1786(5) 0.0809(5) 0.0476(15) Uani 1 1 d .
H24 H -0.3538 0.1125 0.0504 0.057 Uiso 1 1 calc R
C35 C -0.4369(6) 0.7786(5) 0.3408(4) 0.0363(12) Uani 1 1 d .
H35A H -0.4490 0.7166 0.3749 0.054 Uiso 1 1 calc R
H35B H -0.5242 0.7931 0.3098 0.054 Uiso 1 1 calc R
H35C H -0.3818 0.8452 0.3838 0.054 Uiso 1 1 calc R
C25 C -0.3317(6) 0.2785(6) 0.0992(5) 0.0499(16) Uani 1 1 d .
H25 H -0.4237 0.2803 0.0791 0.060 Uiso 1 1 calc R
C34 C 0.2802(7) 0.6759(5) 0.5567(5) 0.0479(15) Uani 1 1 d .
H34A H 0.2243 0.6275 0.5846 0.072 Uiso 1 1 calc R
H34B H 0.3676 0.7069 0.6020 0.072 Uiso 1 1 calc R
H34C H 0.2919 0.6327 0.5032 0.072 Uiso 1 1 calc R
C32 C 0.1670(7) 0.8703(6) 0.6246(5) 0.0509(16) Uani 1 1 d .
H32A H 0.1236 0.9315 0.6069 0.076 Uiso 1 1 calc R
H32B H 0.2529 0.9001 0.6720 0.076 Uiso 1 1 calc R
H32C H 0.1096 0.8184 0.6491 0.076 Uiso 1 1 calc R
C33 C 0.3077(7) 0.8970(6) 0.4738(5) 0.0544(17) Uani 1 1 d .
H33A H 0.3279 0.8589 0.4215 0.082 Uiso 1 1 calc R
H33B H 0.3909 0.9296 0.5229 0.082 Uiso 1 1 calc R
H33C H 0.2616 0.9560 0.4537 0.082 Uiso 1 1 calc R
C12 C 0.3067(6) 1.1095(4) 0.2915(4) 0.0337(11) Uani 1 1 d .
H12 H 0.3608 1.1811 0.3185 0.040 Uiso 1 1 calc R
C11 C 0.1713(6) 1.0843(4) 0.2881(4) 0.0332(11) Uani 1 1 d .
H11 H 0.1332 1.1404 0.3113 0.040 Uiso 1 1 calc R

loop_
_atom_site_aniso_label
_atom_site_aniso_U_11
_atom_site_aniso_U_22
_atom_site_aniso_U_33
_atom_site_aniso_U_23
_atom_site_aniso_U_13
_atom_site_aniso_U_12
Fe1 0.0764(7) 0.0225(4) 0.0296(4) 0.0140(3) 0.0321(4) 0.0285(4)
P1 0.0329(6) 0.0174(5) 0.0183(5) 0.0059(4) 0.0079(4) 0.0108(5)
P2 0.0299(6) 0.0165(5) 0.0187(5) 0.0042(4) 0.0066(4) 0.0119(4)
Si2 0.0307(7) 0.0219(6) 0.0246(6) 0.0034(5) 0.0017(5) 0.0094(5)
Si1 0.0278(7) 0.0248(6) 0.0280(6) 0.0086(5) 0.0068(5) 0.0097(5)
C31 0.030(2) 0.022(2) 0.025(2) 0.0019(18) 0.0104(19) 0.0116(19)
C20 0.026(2) 0.018(2) 0.024(2) 0.0035(17) 0.0072(18) 0.0100(17)
C22 0.030(3) 0.023(2) 0.031(2) 0.0029(19) 0.007(2) 0.009(2)
C28 0.031(2) 0.020(2) 0.023(2) 0.0092(17) 0.0141(18) 0.0115(18)
C30 0.032(3) 0.023(2) 0.027(2) 0.0041(19) 0.0011(19) 0.012(2)
C16 0.033(3) 0.021(2) 0.023(2) 0.0083(18) 0.0096(19) 0.0072(19)
C21 0.028(2) 0.025(2) 0.023(2) 0.0007(18) 0.0059(18) 0.0067(19)
C3 0.026(2) 0.021(2) 0.022(2) 0.0029(17) 0.0095(18) 0.0098(18)
C15 0.028(2) 0.016(2) 0.021(2) 0.0019(16) 0.0035(17) 0.0111(17)
C10 0.038(3) 0.022(2) 0.024(2) 0.0062(18) 0.008(2) 0.008(2)
C19 0.041(3) 0.022(2) 0.021(2) 0.0058(17) 0.0092(19) 0.015(2)
C9 0.034(3) 0.027(2) 0.020(2) 0.0061(18) 0.0043(18) 0.014(2)
C4 0.030(2) 0.017(2) 0.036(3) 0.0038(19) 0.012(2) 0.0060(18)
C8 0.032(3) 0.022(2) 0.025(2) 0.0054(18) 0.0059(19) 0.0030(19)
C14 0.040(3) 0.023(2) 0.028(2) 0.0094(19) 0.007(2) 0.014(2)
C18 0.032(3) 0.026(2) 0.025(2) 0.0021(18) 0.0022(19) 0.015(2)
C29 0.034(3) 0.021(2) 0.024(2) 0.0008(18) 0.0038(19) 0.0094(19)
C13 0.032(3) 0.030(3) 0.034(3) 0.014(2) 0.003(2) 0.004(2)
C27 0.030(2) 0.025(2) 0.022(2) 0.0076(18) 0.0109(18) 0.0129(19)
C1 0.034(3) 0.021(2) 0.025(2) 0.0056(18) 0.0101(19) 0.0118(19)
C2 0.039(3) 0.025(2) 0.016(2) 0.0035(17) 0.0050(18) 0.012(2)
C6 0.030(3) 0.039(3) 0.023(2) 0.006(2) 0.0025(19) 0.009(2)
C37 0.035(3) 0.025(2) 0.033(3) 0.007(2) 0.007(2) 0.014(2)
C36 0.025(2) 0.026(2) 0.031(2) 0.0047(19) 0.0043(19) 0.0039(19)
C5 0.027(2) 0.024(2) 0.033(3) -0.0050(19) 0.005(2) 0.0015(19)
C7 0.034(3) 0.033(3) 0.030(3) 0.016(2) 0.007(2) 0.004(2)
C23 0.046(3) 0.023(3) 0.039(3) -0.005(2) 0.011(2) 0.000(2)
C17 0.023(2) 0.033(3) 0.030(2) 0.007(2) 0.0047(19) 0.010(2)
C26 0.032(3) 0.037(3) 0.040(3) -0.007(2) 0.009(2) 0.011(2)
C24 0.039(3) 0.039(3) 0.051(4) -0.015(3) 0.014(3) -0.013(3)
C35 0.045(3) 0.037(3) 0.029(3) 0.007(2) 0.007(2) 0.020(2)
C25 0.028(3) 0.059(4) 0.053(4) -0.016(3) 0.009(3) 0.005(3)
C34 0.046(3) 0.034(3) 0.053(4) 0.005(3) -0.008(3) 0.017(3)
C32 0.045(4) 0.050(4) 0.046(3) -0.015(3) 0.006(3) 0.005(3)
C33 0.045(4) 0.066(4) 0.044(3) 0.024(3) 0.003(3) -0.003(3)
C12 0.045(3) 0.022(2) 0.026(2) 0.0029(19) 0.001(2) 0.001(2)
C11 0.051(3) 0.020(2) 0.028(2) 0.0040(19) 0.010(2) 0.010(2)

loop_
_atom_type_symbol
_atom_type_description
_atom_type_scat_dispersion_real
_atom_type_scat_dispersion_imag
_atom_type_scat_source
C C 0.0181 0.0091 'International Tables Vol C Tables 4.2.6.8 and 6.1.1.4'
H H 0.0000 0.0000 'International Tables Vol C Tables 4.2.6.8 and 6.1.1.4'
Fe Fe -1.1336 3.1974 'International Tables Vol C Tables 4.2.6.8 and 6.1.1.4'
P P 0.2955 0.4335 'International Tables Vol C Tables 4.2.6.8 and 6.1.1.4'
Si Si 0.2541 0.3302 'International Tables Vol C Tables 4.2.6.8 and 6.1.1.4'

loop_
_geom_angle_atom_site_label_1
_geom_angle_atom_site_label_2
_geom_angle_atom_site_label_3
_geom_angle
C28 Fe1 C29 39.71(18)
C28 Fe1 C31 66.59(17)
C29 Fe1 C31 66.00(19)
C28 Fe1 C27 40.59(18)
C29 Fe1 C27 67.60(19)
C31 Fe1 C27 40.13(17)
C28 Fe1 C30 66.94(18)
C29 Fe1 C30 39.46(18)
C31 Fe1 C30 39.60(19)
C27 Fe1 C30 67.90(18)
C28 Fe1 P2 100.26(13)
C29 Fe1 P2 102.93(14)
C31 Fe1 P2 166.71(14)
C27 Fe1 P2 130.20(13)
C30 Fe1 P2 134.99(15)
C28 Fe1 P1 167.91(14)
C29 Fe1 P1 145.71(14)
C31 Fe1 P1 104.42(14)
C27 Fe1 P1 127.34(14)
C30 Fe1 P1 111.85(14)
P2 Fe1 P1 88.87(5)
C28 Fe1 H1 100(3)
C29 Fe1 H1 139(3)
C31 Fe1 H1 108(3)
C27 Fe1 H1 82(3)
C30 Fe1 H1 147(3)
P2 Fe1 H1 75(3)
P1 Fe1 H1 75(3)
C9 P1 C3 101.8(2)
C9 P1 C1 103.1(2)
C3 P1 C1 101.4(2)
C9 P1 Fe1 118.32(15)
C3 P1 Fe1 121.68(16)
C1 P1 Fe1 107.85(15)
C15 P2 C21 100.0(2)
C15 P2 C2 105.0(2)
C21 P2 C2 98.9(2)
C15 P2 Fe1 115.00(14)
C21 P2 Fe1 125.73(16)
C2 P2 Fe1 109.52(15)
C37 Si2 C36 108.8(2)
C37 Si2 C30 113.9(2)
C36 Si2 C30 109.8(2)
C37 Si2 C35 109.5(2)
C36 Si2 C35 108.9(3)
C30 Si2 C35 105.8(2)
C33 Si1 C27 113.1(3)
C33 Si1 C34 111.2(3)
C27 Si1 C34 108.4(2)
C33 Si1 C32 108.0(4)
C27 Si1 C32 108.2(3)
C34 Si1 C32 107.8(3)
C30 C31 C27 110.6(4)
C30 C31 Fe1 71.3(3)
C27 C31 Fe1 70.0(2)
C30 C31 H31 124.7
C27 C31 H31 124.7
Fe1 C31 H31 125.6
C15 C20 C19 120.4(4)
C15 C20 H20 119.8
C19 C20 H20 119.8
C23 C22 C21 120.2(5)
C23 C22 H22 119.9
C21 C22 H22 119.9
C29 C28 C27 109.1(4)
C29 C28 Fe1 70.8(3)
C27 C28 Fe1 70.8(2)
C29 C28 H28 125.4
C27 C28 H28 125.4
Fe1 C28 H28 124.5
C29 C30 C31 106.0(4)
C29 C30 Si2 124.9(4)
C31 C30 Si2 127.5(3)
C29 C30 Fe1 68.8(3)
C31 C30 Fe1 69.1(3)
Si2 C30 Fe1 137.9(3)
C15 C16 C17 120.6(4)
C15 C16 H16 119.7
C17 C16 H16 119.7
C26 C21 C22 118.7(5)
C26 C21 P2 120.4(4)
C22 C21 P2 120.6(4)
C8 C3 C4 119.1(4)
C8 C3 P1 123.8(4)
C4 C3 P1 117.1(3)
C20 C15 C16 119.1(4)
C20 C15 P2 119.5(3)
C16 C15 P2 121.3(3)
C11 C10 C9 120.3(5)
C11 C10 H10 119.9
C9 C10 H10 119.9
C18 C19 C20 120.2(4)
C18 C19 H19 119.9
C20 C19 H19 119.9
C14 C9 C10 118.3(5)
C14 C9 P1 123.7(4)
C10 C9 P1 117.9(4)
C5 C4 C3 120.5(5)
C5 C4 H4 119.8
C3 C4 H4 119.8
C7 C8 C3 120.4(5)
C7 C8 H8 119.8
C3 C8 H8 119.8
C9 C14 C13 120.8(5)
C9 C14 H14 119.6
C13 C14 H14 119.6
C17 C18 C19 119.5(4)
C17 C18 H18 120.3
C19 C18 H18 120.3
C28 C29 C30 109.4(4)
C28 C29 Fe1 69.5(3)
C30 C29 Fe1 71.7(3)
C28 C29 H29 125.3
C30 C29 H29 125.3
Fe1 C29 H29 125.1
C12 C13 C14 120.7(5)
C12 C13 H13 119.6
C14 C13 H13 119.6
C31 C27 C28 104.8(4)
C31 C27 Si1 128.6(4)
C28 C27 Si1 126.5(3)
C31 C27 Fe1 69.9(2)
C28 C27 Fe1 68.6(3)
Si1 C27 Fe1 127.9(2)
C2 C1 P1 107.4(3)
C2 C1 H1A 110.2
P1 C1 H1A 110.2
C2 C1 H1B 110.2
P1 C1 H1B 110.2
H1A C1 H1B 108.5
C1 C2 P2 110.4(3)
C1 C2 H2A 109.6
P2 C2 H2A 109.6
C1 C2 H2B 109.6
P2 C2 H2B 109.6
H2A C2 H2B 108.1
C7 C6 C5 119.3(5)
C7 C6 H6 120.3
C5 C6 H6 120.3
Si2 C37 H37A 109.5
Si2 C37 H37B 109.5
H37A C37 H37B 109.5
Si2 C37 H37C 109.5
H37A C37 H37C 109.5
H37B C37 H37C 109.5
Si2 C36 H36A 109.5
Si2 C36 H36B 109.5
H36A C36 H36B 109.5
Si2 C36 H36C 109.5
H36A C36 H36C 109.5
H36B C36 H36C 109.5
C4 C5 C6 120.4(5)
C4 C5 H5 119.8
C6 C5 H5 119.8
C8 C7 C6 120.3(5)
C8 C7 H7 119.8
C6 C7 H7 119.8
C22 C23 C24 120.4(5)
C22 C23 H23 119.8
C24 C23 H23 119.8
C18 C17 C16 120.3(5)
C18 C17 H17 119.9
C16 C17 H17 119.9
C21 C26 C25 121.2(5)
C21 C26 H26 119.4
C25 C26 H26 119.4
C25 C24 C23 119.7(5)
C25 C24 H24 120.2
C23 C24 H24 120.2
Si2 C35 H35A 109.5
Si2 C35 H35B 109.5
H35A C35 H35B 109.5
Si2 C35 H35C 109.5
H35A C35 H35C 109.5
H35B C35 H35C 109.5
C24 C25 C26 119.8(5)
C24 C25 H25 120.1
C26 C25 H25 120.1
Si1 C34 H34A 109.5
Si1 C34 H34B 109.5
H34A C34 H34B 109.5
Si1 C34 H34C 109.5
H34A C34 H34C 109.5
H34B C34 H34C 109.5
Si1 C32 H32A 109.5
Si1 C32 H32B 109.5
H32A C32 H32B 109.5
Si1 C32 H32C 109.5
H32A C32 H32C 109.5
H32B C32 H32C 109.5
Si1 C33 H33A 109.5
Si1 C33 H33B 109.5
H33A C33 H33B 109.5
Si1 C33 H33C 109.5
H33A C33 H33C 109.5
H33B C33 H33C 109.5
C11 C12 C13 118.7(5)
C11 C12 H12 120.6
C13 C12 H12 120.6
C12 C11 C10 121.1(5)
C12 C11 H11 119.5
C10 C11 H11 119.5

loop_
_geom_bond_atom_site_label_1
_geom_bond_atom_site_label_2
_geom_bond_distance
Fe1 C28 2.062(4)
Fe1 C29 2.080(5)
Fe1 C31 2.090(4)
Fe1 C27 2.092(5)
Fe1 C30 2.119(5)
Fe1 P2 2.1302(13)
Fe1 P1 2.1333(13)
Fe1 H1 1.39(2)
P1 C9 1.839(5)
P1 C3 1.858(5)
P1 C1 1.859(5)
P2 C15 1.838(4)
P2 C21 1.850(5)
P2 C2 1.853(5)
Si2 C37 1.867(5)
Si2 C36 1.870(5)
Si2 C30 1.872(5)
Si2 C35 1.879(6)
Si1 C33 1.858(7)
Si1 C27 1.858(5)
Si1 C34 1.863(5)
Si1 C32 1.882(6)
C31 C30 1.426(7)
C31 C27 1.435(6)
C31 H31 0.9300
C20 C15 1.388(6)
C20 C19 1.399(6)
C20 H20 0.9300
C22 C23 1.386(7)
C22 C21 1.409(7)
C22 H22 0.9300
C28 C29 1.407(7)
C28 C27 1.441(7)
C28 H28 0.9300
C30 C29 1.418(7)
C16 C15 1.389(7)
C16 C17 1.395(6)
C16 H16 0.9300
C21 C26 1.376(7)
C3 C8 1.390(6)
C3 C4 1.396(7)
C10 C11 1.387(7)
C10 C9 1.410(7)
C10 H10 0.9300
C19 C18 1.386(7)
C19 H19 0.9300
C9 C14 1.375(7)
C4 C5 1.375(7)
C4 H4 0.9300
C8 C7 1.384(7)
C8 H8 0.9300
C14 C13 1.397(7)
C14 H14 0.9300
C18 C17 1.384(7)
C18 H18 0.9300
C29 H29 0.9300
C13 C12 1.386(8)
C13 H13 0.9300
C1 C2 1.525(7)
C1 H1A 0.9700
C1 H1B 0.9700
C2 H2A 0.9700
C2 H2B 0.9700
C6 C7 1.389(8)
C6 C5 1.392(7)
C6 H6 0.9300
C37 H37A 0.9600
C37 H37B 0.9600
C37 H37C 0.9600
C36 H36A 0.9600
C36 H36B 0.9600
C36 H36C 0.9600
C5 H5 0.9300
C7 H7 0.9300
C23 C24 1.387(9)
C23 H23 0.9300
C17 H17 0.9300
C26 C25 1.394(9)
C26 H26 0.9300
C24 C25 1.387(9)
C24 H24 0.9300
C35 H35A 0.9600
C35 H35B 0.9600
C35 H35C 0.9600
C25 H25 0.9300
C34 H34A 0.9600
C34 H34B 0.9600
C34 H34C 0.9600
C32 H32A 0.9600
C32 H32B 0.9600
C32 H32C 0.9600
C33 H33A 0.9600
C33 H33B 0.9600
C33 H33C 0.9600
C12 C11 1.378(8)
C12 H12 0.9300
C11 H11 0.9300

loop_
_geom_torsion_atom_site_label_1
_geom_torsion_atom_site_label_2
_geom_torsion_atom_site_label_3
_geom_torsion_atom_site_label_4
_geom_torsion
C28 Fe1 P1 C9 1.5(7)
C29 Fe1 P1 C9 110.6(3)
C31 Fe1 P1 C9 42.2(2)
C27 Fe1 P1 C9 5.0(2)
C30 Fe1 P1 C9 83.3(2)
P2 Fe1 P1 C9 -137.81(18)
C28 Fe1 P1 C3 -125.8(7)
C29 Fe1 P1 C3 -16.7(3)
C31 Fe1 P1 C3 -85.1(2)
C27 Fe1 P1 C3 -122.3(2)
C30 Fe1 P1 C3 -44.1(2)
P2 Fe1 P1 C3 94.86(17)
C28 Fe1 P1 C1 117.9(7)
C29 Fe1 P1 C1 -133.0(3)
C31 Fe1 P1 C1 158.6(2)
C27 Fe1 P1 C1 121.4(2)
C30 Fe1 P1 C1 -160.3(2)
P2 Fe1 P1 C1 -21.41(18)
C28 Fe1 P2 C15 -52.9(2)
C29 Fe1 P2 C15 -93.4(2)
C31 Fe1 P2 C15 -60.9(7)
C27 Fe1 P2 C15 -21.9(3)
C30 Fe1 P2 C15 -120.4(3)
P1 Fe1 P2 C15 119.13(18)
C28 Fe1 P2 C21 72.0(2)
C29 Fe1 P2 C21 31.5(2)
C31 Fe1 P2 C21 64.0(7)
C27 Fe1 P2 C21 103.0(3)
C30 Fe1 P2 C21 4.5(3)
P1 Fe1 P2 C21 -115.95(19)
C28 Fe1 P2 C2 -170.8(2)
C29 Fe1 P2 C2 148.7(2)
C31 Fe1 P2 C2 -178.9(6)
C27 Fe1 P2 C2 -139.9(2)
C30 Fe1 P2 C2 121.6(3)
P1 Fe1 P2 C2 1.19(18)
C28 Fe1 C31 C30 -81.6(3)
C29 Fe1 C31 C30 -38.0(3)
C27 Fe1 C31 C30 -121.2(4)
P2 Fe1 C31 C30 -73.0(7)
P1 Fe1 C31 C30 107.0(3)
C28 Fe1 C31 C27 39.6(3)
C29 Fe1 C31 C27 83.2(3)
C30 Fe1 C31 C27 121.2(4)
P2 Fe1 C31 C27 48.2(8)
P1 Fe1 C31 C27 -131.8(3)
C31 Fe1 C28 C29 80.1(3)
C27 Fe1 C28 C29 119.2(4)
C30 Fe1 C28 C29 36.8(3)
P2 Fe1 C28 C29 -97.9(3)
P1 Fe1 C28 C29 123.6(6)
C29 Fe1 C28 C27 -119.2(4)
C31 Fe1 C28 C27 -39.2(3)
C30 Fe1 C28 C27 -82.4(3)
P2 Fe1 C28 C27 142.8(2)
P1 Fe1 C28 C27 4.3(8)
C27 C31 C30 C29 0.0(5)
Fe1 C31 C30 C29 59.2(3)
C27 C31 C30 Si2 165.8(4)
Fe1 C31 C30 Si2 -135.1(4)
C27 C31 C30 Fe1 -59.2(3)
C37 Si2 C30 C29 -154.4(4)
C36 Si2 C30 C29 -32.2(5)
C35 Si2 C30 C29 85.2(5)
C37 Si2 C30 C31 42.3(5)
C36 Si2 C30 C31 164.6(4)
C35 Si2 C30 C31 -78.1(5)
C37 Si2 C30 Fe1 -57.9(5)
C36 Si2 C30 Fe1 64.4(4)
C35 Si2 C30 Fe1 -178.3(4)
C28 Fe1 C30 C29 -37.0(3)
C31 Fe1 C30 C29 -117.7(4)
C27 Fe1 C30 C29 -81.2(3)
P2 Fe1 C30 C29 44.2(3)
P1 Fe1 C30 C29 156.0(2)
C28 Fe1 C30 C31 80.6(3)
C29 Fe1 C30 C31 117.7(4)
C27 Fe1 C30 C31 36.5(3)
P2 Fe1 C30 C31 161.9(2)
P1 Fe1 C30 C31 -86.3(3)
C28 Fe1 C30 Si2 -156.1(5)
C29 Fe1 C30 Si2 -119.0(5)
C31 Fe1 C30 Si2 123.3(5)
C27 Fe1 C30 Si2 159.8(5)
P2 Fe1 C30 Si2 -74.8(4)
P1 Fe1 C30 Si2 37.0(4)
C23 C22 C21 C26 -1.1(8)
C23 C22 C21 P2 -175.0(4)
C15 P2 C21 C26 150.0(4)
C2 P2 C21 C26 -102.9(4)
Fe1 P2 C21 C26 19.1(5)
C15 P2 C21 C22 -36.1(4)
C2 P2 C21 C22 71.0(4)
Fe1 P2 C21 C22 -167.1(3)
C9 P1 C3 C8 8.6(4)
C1 P1 C3 C8 -97.6(4)
Fe1 P1 C3 C8 143.0(3)
C9 P1 C3 C4 -171.5(4)
C1 P1 C3 C4 82.3(4)
Fe1 P1 C3 C4 -37.1(4)
C19 C20 C15 C16 -0.2(6)
C19 C20 C15 P2 -176.0(3)
C17 C16 C15 C20 0.1(7)
C17 C16 C15 P2 175.8(4)
C21 P2 C15 C20 -56.1(4)
C2 P2 C15 C20 -158.2(4)
Fe1 P2 C15 C20 81.3(4)
C21 P2 C15 C16 128.2(4)
C2 P2 C15 C16 26.1(4)
Fe1 P2 C15 C16 -94.3(4)
C15 C20 C19 C18 -0.6(7)
C11 C10 C9 C14 -3.3(7)
C11 C10 C9 P1 171.7(4)
C3 P1 C9 C14 -113.5(4)
C1 P1 C9 C14 -8.7(4)
Fe1 P1 C9 C14 110.2(4)
C3 P1 C9 C10 71.7(4)
C1 P1 C9 C10 176.6(4)
Fe1 P1 C9 C10 -64.5(4)
C8 C3 C4 C5 0.9(7)
P1 C3 C4 C5 -179.0(4)
C4 C3 C8 C7 -0.1(7)
P1 C3 C8 C7 179.8(4)
C10 C9 C14 C13 4.0(7)
P1 C9 C14 C13 -170.8(4)
C20 C19 C18 C17 1.6(7)
C27 C28 C29 C30 -0.1(5)
Fe1 C28 C29 C30 -60.9(4)
C27 C28 C29 Fe1 60.7(3)
C31 C30 C29 C28 0.1(6)
Si2 C30 C29 C28 -166.2(4)
Fe1 C30 C29 C28 59.5(3)
C31 C30 C29 Fe1 -59.4(3)
Si2 C30 C29 Fe1 134.4(4)
C31 Fe1 C29 C28 -81.7(3)
C27 Fe1 C29 C28 -37.9(3)
C30 Fe1 C29 C28 -119.9(4)
P2 Fe1 C29 C28 90.6(3)
P1 Fe1 C29 C28 -161.9(2)
C28 Fe1 C29 C30 119.9(4)
C31 Fe1 C29 C30 38.2(3)
C27 Fe1 C29 C30 82.0(3)
P2 Fe1 C29 C30 -149.6(2)
P1 Fe1 C29 C30 -42.1(4)
C9 C14 C13 C12 -1.7(7)
C30 C31 C27 C28 -0.1(5)
Fe1 C31 C27 C28 -60.0(3)
C30 C31 C27 Si1 -177.1(4)
Fe1 C31 C27 Si1 122.9(4)
C30 C31 C27 Fe1 59.9(3)
C29 C28 C27 C31 0.1(5)
Fe1 C28 C27 C31 60.9(3)
C29 C28 C27 Si1 177.2(3)
Fe1 C28 C27 Si1 -122.0(4)
C29 C28 C27 Fe1 -60.7(3)
C33 Si1 C27 C31 -45.8(5)
C34 Si1 C27 C31 -169.6(4)
C32 Si1 C27 C31 73.8(5)
C33 Si1 C27 C28 137.7(4)
C34 Si1 C27 C28 14.0(5)
C32 Si1 C27 C28 -102.7(5)
C33 Si1 C27 Fe1 47.7(4)
C34 Si1 C27 Fe1 -76.0(4)
C32 Si1 C27 Fe1 167.3(3)
C28 Fe1 C27 C31 -115.9(4)
C29 Fe1 C27 C31 -78.8(3)
C30 Fe1 C27 C31 -36.0(3)
P2 Fe1 C27 C31 -167.0(2)
P1 Fe1 C27 C31 65.2(3)
C29 Fe1 C27 C28 37.1(3)
C31 Fe1 C27 C28 115.9(4)
C30 Fe1 C27 C28 79.9(3)
P2 Fe1 C27 C28 -51.1(3)
P1 Fe1 C27 C28 -178.9(2)
C28 Fe1 C27 Si1 120.3(4)
C29 Fe1 C27 Si1 157.4(3)
C31 Fe1 C27 Si1 -123.8(4)
C30 Fe1 C27 Si1 -159.8(4)
P2 Fe1 C27 Si1 69.2(3)
P1 Fe1 C27 Si1 -58.6(3)
C9 P1 C1 C2 167.1(3)
C3 P1 C1 C2 -87.7(3)
Fe1 P1 C1 C2 41.1(3)
P1 C1 C2 P2 -40.3(4)
C15 P2 C2 C1 -99.6(3)
C21 P2 C2 C1 157.4(3)
Fe1 P2 C2 C1 24.4(4)
C3 C4 C5 C6 -1.1(7)
C7 C6 C5 C4 0.5(8)
C3 C8 C7 C6 -0.6(8)
C5 C6 C7 C8 0.4(8)
C21 C22 C23 C24 1.1(8)
C19 C18 C17 C16 -1.7(7)
C15 C16 C17 C18 0.9(7)
C22 C21 C26 C25 -0.6(8)
P2 C21 C26 C25 173.4(5)
C22 C23 C24 C25 0.7(10)
C23 C24 C25 C26 -2.3(10)
C21 C26 C25 C24 2.3(10)
C14 C13 C12 C11 -1.4(7)
C13 C12 C11 C10 2.0(7)
C9 C10 C11 C12 0.3(7)
